data_4035530
loop_
_publ_author_name
'Cui, Zhihao'
'Du, Da-Ming'

_publ_section_title
;
 FeCl<sub>2</sub>-Catalyzed Decarboxylative Radical Alkylation/Cyclization
 of Cinnamamides: Access to Dihydroquinolinone and Pyrrolo[1,2- a]indole
 Analogues.
;
_journal_issue 9
_journal_name_full 'The Journal of organic chemistry'
_journal_page_first 5149
_journal_page_last 5159
_journal_paper_doi 10.1021/acs.joc.8b00511
_journal_volume 83
_journal_year 2018
_chemical_formula_sum 'C27 H20 N2 O3'
_chemical_formula_weight 420.44
_space_group_crystal_system triclinic
_space_group_IT_number 2
_space_group_name_Hall '-P 1'
_space_group_name_H-M_alt 'P -1'
_atom_sites_solution_hydrogens geom
_audit_creation_method SHELXL-2014/7
_cell_angle_alpha 94.171(7)
_cell_angle_beta 97.073(7)
_cell_angle_gamma 98.941(7)
_cell_formula_units_Z 2
_cell_length_a 6.4707(15)
_cell_length_b 8.0625(18)
_cell_length_c 20.651(5)
_cell_measurement_reflns_used 4083
_cell_measurement_temperature 296(2)
_cell_measurement_theta_max 28.00
_cell_measurement_theta_min 2.57
_cell_volume 1051.5(4)
_computing_cell_refinement 'Bruker SAINT'
_computing_data_collection 'Bruker APEX2'
_computing_data_reduction 'Bruker SAINT'
_computing_molecular_graphics 'Bruker SHELXTL'
_computing_publication_material 'Bruker SHELXTL'
_computing_structure_refinement 'SHELXL-2014/7 (Sheldrick, 2014)'
_computing_structure_solution 'SHELXS-97 (Sheldrick 2008)'
_diffrn_ambient_temperature 296(2)
_diffrn_measured_fraction_theta_full 1.000
_diffrn_measured_fraction_theta_max 1.000
_diffrn_measurement_device_type 'Bruker APEX-II CCD'
_diffrn_radiation_type MoK\a
_diffrn_radiation_wavelength 0.71073
_diffrn_reflns_av_R_equivalents 0.0207
_diffrn_reflns_av_unetI/netI 0.0238
_diffrn_reflns_Laue_measured_fraction_full 1.000
_diffrn_reflns_Laue_measured_fraction_max 1.000
_diffrn_reflns_limit_h_max 7
_diffrn_reflns_limit_h_min -7
_diffrn_reflns_limit_k_max 9
_diffrn_reflns_limit_k_min -9
_diffrn_reflns_limit_l_max 24
_diffrn_reflns_limit_l_min -24
_diffrn_reflns_number 10310
_diffrn_reflns_point_group_measured_fraction_full 1.000
_diffrn_reflns_point_group_measured_fraction_max 1.000
_diffrn_reflns_theta_full 25.048
_diffrn_reflns_theta_max 25.048
_diffrn_reflns_theta_min 1.996
_exptl_absorpt_coefficient_mu 0.087
_exptl_crystal_colour colourless
_exptl_crystal_density_diffrn 1.328
_exptl_crystal_description cubiod
_exptl_crystal_F_000 440
_exptl_crystal_size_max 0.200
_exptl_crystal_size_mid 0.150
_exptl_crystal_size_min 0.100
_refine_diff_density_max 0.170
_refine_diff_density_min -0.159
_refine_diff_density_rms 0.030
_refine_ls_extinction_method none
_refine_ls_goodness_of_fit_ref 1.034
_refine_ls_hydrogen_treatment constr
_refine_ls_matrix_type full
_refine_ls_number_parameters 289
_refine_ls_number_reflns 3744
_refine_ls_number_restraints 0
_refine_ls_restrained_S_all 1.034
_refine_ls_R_factor_all 0.0519
_refine_ls_R_factor_gt 0.0385
_refine_ls_shift/su_max 0.000
_refine_ls_shift/su_mean 0.000
_refine_ls_structure_factor_coef Fsqd
_refine_ls_weighting_details 'w=1/[\s^2^(Fo^2^)+(0.0571P)^2^+0.1327P] where P=(Fo^2^+2Fc^2^)/3'
_refine_ls_weighting_scheme calc
_refine_ls_wR_factor_gt 0.1001
_refine_ls_wR_factor_ref 0.1070
_reflns_Friedel_coverage 0.000
_reflns_number_gt 2956
_reflns_number_total 3744
_reflns_threshold_expression 'I > 2\s(I)'
_cod_data_source_file jo8b00511_si_002.cif
_cod_data_source_block CZH2207
_cod_depositor_comments
;

2020-10-10
Z value and formula fixed to values more according to usual
chemical conventions.                 miguel
;
_cod_original_formula_weight 210.22
_cod_original_formula_units_Z 4
_cod_original_formula_sum 'C13.50 H10 N O1.50'
_cod_database_code 4035530
_shelx_shelxl_version_number 2014/7
_shelx_space_group_comment
;
The symmetry employed for this shelxl refinement is uniquely defined
by the following loop, which should always be used as a source of
symmetry information in preference to the above space-group names.
They are only intended as comments.
;
_shelx_estimated_absorpt_t_min 0.983
_shelx_estimated_absorpt_t_max 0.991

loop_
_space_group_symop_operation_xyz
'x, y, z'
'-x, -y, -z'

loop_
_atom_site_label
_atom_site_type_symbol
_atom_site_fract_x
_atom_site_fract_y
_atom_site_fract_z
_atom_site_U_iso_or_equiv
_atom_site_adp_type
_atom_site_occupancy
_atom_site_site_symmetry_order
_atom_site_calc_flag
_atom_site_refinement_flags_posn
_atom_site_refinement_flags_adp
N1 N 0.46344(18) 0.47239(14) 0.16260(6) 0.0411(3) Uani 1 1 d . .
O2 O 0.18137(19) 0.47672(15) 0.39375(6) 0.0624(3) Uani 1 1 d . .
O1 O 0.78471(17) 0.44957(17) 0.21955(6) 0.0665(4) Uani 1 1 d . .
O3 O 0.84755(19) 0.77802(17) 0.41856(6) 0.0670(3) Uani 1 1 d . .
N2 N 0.52005(19) 0.61342(16) 0.39020(6) 0.0454(3) Uani 1 1 d . .
C10 C 0.3034(2) 0.61431(17) 0.24299(7) 0.0371(3) Uani 1 1 d . .
H10A H 0.2105 0.5431 0.2676 0.045 Uiso 1 1 calc R U
C9 C 0.2789(2) 0.53251(17) 0.17379(7) 0.0391(3) Uani 1 1 d . .
C11 C 0.2443(2) 0.78892(17) 0.24662(7) 0.0400(3) Uani 1 1 d . .
C18 C 0.5357(2) 0.60300(18) 0.26954(7) 0.0401(3) Uani 1 1 d . .
H18A H 0.6186 0.7169 0.2762 0.048 Uiso 1 1 calc R U
C7 C 0.4327(2) 0.38498(17) 0.09983(7) 0.0432(4) Uani 1 1 d . .
C6 C 0.2262(2) 0.39470(18) 0.07270(7) 0.0453(4) Uani 1 1 d . .
C17 C 0.6181(2) 0.50060(19) 0.21616(7) 0.0442(4) Uani 1 1 d . .
C20 C 0.3347(3) 0.5776(2) 0.41829(7) 0.0461(4) Uani 1 1 d . .
C23 C 0.5748(2) 0.77275(19) 0.48989(7) 0.0450(4) Uani 1 1 d . .
C8 C 0.1339(2) 0.48984(19) 0.12042(7) 0.0474(4) Uani 1 1 d . .
H8A H -0.0015 0.5166 0.1151 0.057 Uiso 1 1 calc R U
C21 C 0.6731(3) 0.7290(2) 0.43136(8) 0.0477(4) Uani 1 1 d . .
C22 C 0.3714(2) 0.68411(18) 0.48162(7) 0.0455(4) Uani 1 1 d . .
C15 C 0.0893(2) 0.8254(2) 0.28240(9) 0.0555(4) Uani 1 1 d . .
H15A H 0.0262 0.7436 0.3066 0.067 Uiso 1 1 calc R U
C24 C 0.2387(3) 0.7017(2) 0.52818(8) 0.0559(4) Uani 1 1 d . .
H24A H 0.1011 0.6432 0.5224 0.067 Uiso 1 1 calc R U
C4 C 0.1497(3) 0.3125(2) 0.01033(8) 0.0567(4) Uani 1 1 d . .
H4A H 0.0124 0.3161 -0.0084 0.068 Uiso 1 1 calc R U
C19 C 0.5665(3) 0.5181(2) 0.33272(7) 0.0489(4) Uani 1 1 d . .
H19A H 0.4765 0.4086 0.3270 0.059 Uiso 1 1 calc R U
H19B H 0.7117 0.4995 0.3406 0.059 Uiso 1 1 calc R U
C25 C 0.6556(3) 0.8805(2) 0.54552(8) 0.0572(4) Uani 1 1 d . .
H25A H 0.7930 0.9394 0.5511 0.069 Uiso 1 1 calc R U
C5 C 0.5637(3) 0.2995(2) 0.06709(8) 0.0570(4) Uani 1 1 d . .
H5A H 0.7006 0.2942 0.0858 0.068 Uiso 1 1 calc R U
C2 C 0.2771(3) 0.2264(2) -0.02333(8) 0.0605(5) Uani 1 1 d . .
C27 C 0.5227(3) 0.8970(2) 0.59270(8) 0.0629(5) Uani 1 1 d . .
H27A H 0.5721 0.9679 0.6308 0.076 Uiso 1 1 calc R U
C3 C 0.4824(3) 0.2222(2) 0.00535(9) 0.0639(5) Uani 1 1 d . .
H3A H 0.5681 0.1651 -0.0180 0.077 Uiso 1 1 calc R U
C26 C 0.3186(3) 0.8100(2) 0.58394(8) 0.0633(5) Uani 1 1 d . .
H26A H 0.2327 0.8243 0.6162 0.076 Uiso 1 1 calc R U
C12 C 0.3373(3) 0.9135(2) 0.21242(9) 0.0693(5) Uani 1 1 d . .
H12A H 0.4444 0.8930 0.1882 0.083 Uiso 1 1 calc R U
C14 C 0.1151(4) 1.1020(3) 0.24863(12) 0.0879(7) Uani 1 1 d . .
H14A H 0.0700 1.2061 0.2486 0.106 Uiso 1 1 calc R U
C16 C 0.0254(3) 0.9803(3) 0.28326(12) 0.0800(6) Uani 1 1 d . .
H16A H -0.0803 1.0017 0.3078 0.096 Uiso 1 1 calc R U
C13 C 0.2724(4) 1.0693(2) 0.21385(11) 0.0902(7) Uani 1 1 d . .
H13A H 0.3370 1.1529 0.1907 0.108 Uiso 1 1 calc R U
C1 C 0.1946(4) 0.1353(3) -0.09065(10) 0.0936(7) Uani 1 1 d . .
H1A H 0.3035 0.0824 -0.1069 0.140 Uiso 1 1 calc R U
H1B H 0.0748 0.0511 -0.0876 0.140 Uiso 1 1 calc R U
H1C H 0.1535 0.2149 -0.1201 0.140 Uiso 1 1 calc R U

loop_
_atom_site_aniso_label
_atom_site_aniso_U_11
_atom_site_aniso_U_22
_atom_site_aniso_U_33
_atom_site_aniso_U_23
_atom_site_aniso_U_13
_atom_site_aniso_U_12
N1 0.0405(6) 0.0418(7) 0.0397(7) -0.0049(5) 0.0085(5) 0.0045(5)
O2 0.0615(7) 0.0611(7) 0.0596(7) -0.0008(6) 0.0089(6) -0.0027(6)
O1 0.0437(6) 0.0908(9) 0.0647(8) -0.0158(7) 0.0065(5) 0.0220(6)
O3 0.0493(7) 0.0859(9) 0.0637(8) -0.0001(7) 0.0079(6) 0.0078(6)
N2 0.0480(7) 0.0535(7) 0.0352(7) 0.0025(6) 0.0035(6) 0.0127(6)
C10 0.0391(7) 0.0369(7) 0.0352(7) 0.0017(6) 0.0087(6) 0.0031(6)
C9 0.0428(8) 0.0370(7) 0.0381(8) 0.0007(6) 0.0107(6) 0.0062(6)
C11 0.0437(8) 0.0379(7) 0.0362(8) -0.0026(6) 0.0020(6) 0.0057(6)
C18 0.0405(8) 0.0400(8) 0.0386(8) -0.0005(6) 0.0063(6) 0.0043(6)
C7 0.0510(9) 0.0373(8) 0.0403(8) -0.0025(6) 0.0135(7) 0.0010(6)
C6 0.0542(9) 0.0428(8) 0.0378(8) 0.0012(6) 0.0068(7) 0.0058(7)
C17 0.0389(8) 0.0474(8) 0.0452(9) -0.0013(7) 0.0087(7) 0.0041(7)
C20 0.0512(9) 0.0469(9) 0.0419(8) 0.0096(7) 0.0037(7) 0.0127(7)
C23 0.0547(9) 0.0461(8) 0.0358(8) 0.0086(6) -0.0003(7) 0.0165(7)
C8 0.0478(9) 0.0532(9) 0.0412(8) -0.0016(7) 0.0040(7) 0.0131(7)
C21 0.0464(9) 0.0535(9) 0.0440(9) 0.0081(7) -0.0004(7) 0.0144(7)
C22 0.0570(9) 0.0447(8) 0.0378(8) 0.0097(6) 0.0058(7) 0.0161(7)
C15 0.0472(9) 0.0487(9) 0.0682(11) -0.0112(8) 0.0094(8) 0.0069(7)
C24 0.0692(11) 0.0546(10) 0.0493(10) 0.0113(8) 0.0172(8) 0.0168(8)
C4 0.0672(11) 0.0607(10) 0.0406(9) -0.0028(8) 0.0027(8) 0.0132(9)
C19 0.0543(9) 0.0522(9) 0.0424(9) 0.0025(7) 0.0054(7) 0.0178(7)
C25 0.0691(11) 0.0559(10) 0.0450(9) 0.0053(8) -0.0060(8) 0.0163(8)
C5 0.0537(10) 0.0572(10) 0.0593(11) -0.0109(8) 0.0154(8) 0.0081(8)
C2 0.0818(13) 0.0566(10) 0.0417(9) -0.0059(8) 0.0102(9) 0.0105(9)
C27 0.0955(15) 0.0555(10) 0.0390(9) 0.0007(8) -0.0012(9) 0.0262(10)
C3 0.0762(13) 0.0598(10) 0.0562(11) -0.0149(8) 0.0234(9) 0.0110(9)
C26 0.0952(15) 0.0608(11) 0.0435(9) 0.0100(8) 0.0206(9) 0.0311(11)
C12 0.1005(15) 0.0471(10) 0.0655(12) 0.0100(9) 0.0323(11) 0.0104(10)
C14 0.1060(18) 0.0478(11) 0.1025(18) -0.0174(12) -0.0236(14) 0.0307(12)
C16 0.0634(12) 0.0588(12) 0.1145(18) -0.0263(12) 0.0053(12) 0.0216(10)
C13 0.145(2) 0.0420(10) 0.0821(15) 0.0158(10) 0.0124(15) 0.0089(12)
C1 0.123(2) 0.1010(17) 0.0539(12) -0.0263(11) 0.0001(12) 0.0355(15)

loop_
_atom_type_symbol
_atom_type_description
_atom_type_scat_dispersion_real
_atom_type_scat_dispersion_imag
_atom_type_scat_source
C C 0.0033 0.0016 'International Tables Vol C Tables 4.2.6.8 and 6.1.1.4'
N N 0.0061 0.0033 'International Tables Vol C Tables 4.2.6.8 and 6.1.1.4'
O O 0.0106 0.0060 'International Tables Vol C Tables 4.2.6.8 and 6.1.1.4'
H H 0.0000 0.0000 'International Tables Vol C Tables 4.2.6.8 and 6.1.1.4'

loop_
_geom_angle_atom_site_label_1
_geom_angle_atom_site_label_2
_geom_angle_atom_site_label_3
_geom_angle
C17 N1 C9 113.65(12)
C17 N1 C7 136.80(13)
C9 N1 C7 109.27(12)
C20 N2 C21 111.38(13)
C20 N2 C19 124.38(13)
C21 N2 C19 123.04(13)
C9 C10 C11 113.08(11)
C9 C10 C18 102.75(11)
C11 C10 C18 116.23(11)
C9 C10 H10A 108.1
C11 C10 H10A 108.1
C18 C10 H10A 108.1
C8 C9 N1 109.17(13)
C8 C9 C10 140.81(14)
N1 C9 C10 109.88(12)
C15 C11 C12 117.91(15)
C15 C11 C10 120.58(13)
C12 C11 C10 121.47(14)
C19 C18 C17 108.03(12)
C19 C18 C10 115.57(12)
C17 C18 C10 106.31(11)
C19 C18 H18A 108.9
C17 C18 H18A 108.9
C10 C18 H18A 108.9
C5 C7 C6 122.50(14)
C5 C7 N1 131.43(15)
C6 C7 N1 106.05(12)
C7 C6 C4 118.44(14)
C7 C6 C8 107.80(13)
C4 C6 C8 133.72(15)
O1 C17 N1 125.45(14)
O1 C17 C18 127.49(14)
N1 C17 C18 107.05(12)
O2 C20 N2 124.36(14)
O2 C20 C22 129.83(15)
N2 C20 C22 105.80(13)
C22 C23 C25 121.64(15)
C22 C23 C21 107.96(13)
C25 C23 C21 130.40(16)
C9 C8 C6 107.70(14)
C9 C8 H8A 126.2
C6 C8 H8A 126.2
O3 C21 N2 124.07(15)
O3 C21 C23 129.68(15)
N2 C21 C23 106.25(13)
C23 C22 C24 121.22(15)
C23 C22 C20 108.57(13)
C24 C22 C20 130.21(15)
C11 C15 C16 121.34(19)
C11 C15 H15A 119.3
C16 C15 H15A 119.3
C22 C24 C26 117.40(17)
C22 C24 H24A 121.3
C26 C24 H24A 121.3
C2 C4 C6 120.18(16)
C2 C4 H4A 119.9
C6 C4 H4A 119.9
N2 C19 C18 114.32(12)
N2 C19 H19A 108.7
C18 C19 H19A 108.7
N2 C19 H19B 108.7
C18 C19 H19B 108.7
H19A C19 H19B 107.6
C23 C25 C27 117.13(17)
C23 C25 H25A 121.4
C27 C25 H25A 121.4
C7 C5 C3 117.00(16)
C7 C5 H5A 121.5
C3 C5 H5A 121.5
C4 C2 C3 119.24(15)
C4 C2 C1 120.51(18)
C3 C2 C1 120.24(17)
C26 C27 C25 121.13(16)
C26 C27 H27A 119.4
C25 C27 H27A 119.4
C5 C3 C2 122.62(16)
C5 C3 H3A 118.7
C2 C3 H3A 118.7
C27 C26 C24 121.46(17)
C27 C26 H26A 119.3
C24 C26 H26A 119.3
C11 C12 C13 120.26(19)
C11 C12 H12A 119.9
C13 C12 H12A 119.9
C16 C14 C13 118.87(19)
C16 C14 H14A 120.6
C13 C14 H14A 120.6
C14 C16 C15 120.6(2)
C14 C16 H16A 119.7
C15 C16 H16A 119.7
C14 C13 C12 121.0(2)
C14 C13 H13A 119.5
C12 C13 H13A 119.5
C2 C1 H1A 109.5
C2 C1 H1B 109.5
H1A C1 H1B 109.5
C2 C1 H1C 109.5
H1A C1 H1C 109.5
H1B C1 H1C 109.5

loop_
_geom_bond_atom_site_label_1
_geom_bond_atom_site_label_2
_geom_bond_distance
N1 C17 1.3771(19)
N1 C9 1.3947(18)
N1 C7 1.4060(18)
O2 C20 1.2115(19)
O1 C17 1.2084(18)
O3 C21 1.2044(19)
N2 C20 1.395(2)
N2 C21 1.401(2)
N2 C19 1.4550(19)
C10 C9 1.5090(19)
C10 C11 1.5142(19)
C10 C18 1.554(2)
C10 H10A 0.9800
C9 C8 1.343(2)
C11 C15 1.371(2)
C11 C12 1.375(2)
C18 C19 1.523(2)
C18 C17 1.527(2)
C18 H18A 0.9800
C7 C5 1.380(2)
C7 C6 1.400(2)
C6 C4 1.400(2)
C6 C8 1.447(2)
C20 C22 1.484(2)
C23 C22 1.381(2)
C23 C25 1.384(2)
C23 C21 1.479(2)
C8 H8A 0.9300
C22 C24 1.379(2)
C15 C16 1.375(2)
C15 H15A 0.9300
C24 C26 1.386(2)
C24 H24A 0.9300
C4 C2 1.376(2)
C4 H4A 0.9300
C19 H19A 0.9700
C19 H19B 0.9700
C25 C27 1.389(3)
C25 H25A 0.9300
C5 C3 1.381(2)
C5 H5A 0.9300
C2 C3 1.392(3)
C2 C1 1.518(2)
C27 C26 1.380(3)
C27 H27A 0.9300
C3 H3A 0.9300
C26 H26A 0.9300
C12 C13 1.385(3)
C12 H12A 0.9300
C14 C16 1.356(3)
C14 C13 1.363(3)
C14 H14A 0.9300
C16 H16A 0.9300
C13 H13A 0.9300
C1 H1A 0.9600
C1 H1B 0.9600
C1 H1C 0.9600
